data_2222411
loop_
_publ_author_name
'Warad, Ismail'
'Al-Nuri, Mohammed'
'Al-Resayes, Saud'
'Al-Farhan, Khalid'
'Ghazzali, Mohamed'

_publ_section_title
;
 <i>N</i>'-(Di-2-pyridylmethylene)benzohydrazide
;
_journal_coeditor_code NG2595
_journal_issue 7
_journal_name_full 'Acta Crystallographica Section E'
_journal_page_first o1597
_journal_paper_doi 10.1107/S1600536809022090
_journal_volume 65
_journal_year 2009
_chemical_formula_iupac 'C18 H14 N4 O'
_chemical_formula_moiety 'C18 H14 N4 O'
_chemical_formula_sum 'C18 H14 N4 O'
_chemical_formula_weight 302.33
_chemical_name_systematic
;
<i>N</i>'-(Di-2-pyridylmethylene)benzohydrazide
;
_space_group_IT_number 14
_symmetry_cell_setting monoclinic
_symmetry_space_group_name_Hall '-P 2ybc'
_symmetry_space_group_name_H-M 'P 1 21/c 1'
_atom_sites_solution_hydrogens geom
_atom_sites_solution_primary direct
_atom_sites_solution_secondary difmap
_audit_creation_method SHELXL-97
_cell_angle_alpha 90.00
_cell_angle_beta 108.974(2)
_cell_angle_gamma 90.00
_cell_formula_units_Z 4
_cell_length_a 8.2741(5)
_cell_length_b 22.1436(14)
_cell_length_c 8.8006(5)
_cell_measurement_reflns_used 880
_cell_measurement_temperature 295(2)
_cell_measurement_theta_max 27.40
_cell_measurement_theta_min 3.00
_cell_volume 1524.82(16)
_computing_cell_refinement 'CrystalClear (Rigaku/MSC, 2007)'
_computing_data_collection 'CrystalClear (Rigaku/MSC, 2007)'
_computing_data_reduction 'CrystalClear (Rigaku/MSC, 2007)'
_computing_molecular_graphics 'DIAMOND (Brandenburg, 2006) and PLUTO (Motherwell <i>et al.</i>,  1999)'
_computing_publication_material 'publCIF (Westrip, 2009)'
_computing_structure_refinement 'SHELXL97 (Sheldrick, 2008)'
_computing_structure_solution 'SHELXS97 (Sheldrick, 2008)'
_diffrn_ambient_temperature 295(2)
_diffrn_measured_fraction_theta_full 0.999
_diffrn_measured_fraction_theta_max 0.999
_diffrn_measurement_device_type 'Rigaku R-AXIS RAPID'
_diffrn_measurement_method \w
_diffrn_radiation_monochromator graphite
_diffrn_radiation_source 'fine-focus sealed tube'
_diffrn_radiation_type MoK\a
_diffrn_radiation_wavelength 0.71075
_diffrn_reflns_av_R_equivalents 0.0504
_diffrn_reflns_av_sigmaI/netI 0.0281
_diffrn_reflns_limit_h_max 10
_diffrn_reflns_limit_h_min -10
_diffrn_reflns_limit_k_max 28
_diffrn_reflns_limit_k_min -28
_diffrn_reflns_limit_l_max 11
_diffrn_reflns_limit_l_min -11
_diffrn_reflns_number 33115
_diffrn_reflns_theta_full 27.48
_diffrn_reflns_theta_max 27.48
_diffrn_reflns_theta_min 3.06
_diffrn_standards_decay_% 0
_diffrn_standards_interval_count 0
_diffrn_standards_interval_time 0
_diffrn_standards_number 0
_exptl_absorpt_coefficient_mu 0.086
_exptl_absorpt_correction_T_max 0.9885
_exptl_absorpt_correction_T_min 0.9684
_exptl_absorpt_correction_type multi-scan
_exptl_absorpt_process_details '(CrystalClear; Rigaku/MSC, 2007)'
_exptl_crystal_colour colourless
_exptl_crystal_density_diffrn 1.317
_exptl_crystal_density_method 'not measured'
_exptl_crystal_description block
_exptl_crystal_F_000 632
_exptl_crystal_size_max 0.50
_exptl_crystal_size_mid 0.30
_exptl_crystal_size_min 0.10
_refine_diff_density_max 0.151
_refine_diff_density_min -0.238
_refine_ls_extinction_method none
_refine_ls_goodness_of_fit_ref 0.991
_refine_ls_hydrogen_treatment constr
_refine_ls_matrix_type full
_refine_ls_number_parameters 208
_refine_ls_number_reflns 3491
_refine_ls_number_restraints 0
_refine_ls_restrained_S_all 0.991
_refine_ls_R_factor_all 0.0756
_refine_ls_R_factor_gt 0.0529
_refine_ls_shift/su_max 0.000
_refine_ls_shift/su_mean 0.000
_refine_ls_structure_factor_coef Fsqd
_refine_ls_weighting_details 'calc w=1/[\s^2^(Fo^2^)+(0.1092P)^2^+0.076P] where P=(Fo^2^+2Fc^2^)/3'
_refine_ls_weighting_scheme calc
_refine_ls_wR_factor_gt 0.1481
_refine_ls_wR_factor_ref 0.1690
_reflns_number_gt 2329
_reflns_number_total 3491
_reflns_threshold_expression I>2\d(I)
_cod_data_source_file ng2595.cif
_cod_data_source_block I
_cod_depositor_comments
;
The following automatic conversions were performed:
'_exptl_absorpt_correction_type' value 'Multi-scan' changed to
'multi-scan' according to
'/home/saulius/struct/CIF-dictionaries/cif_core.dic' dictionary named
'cif_core.dic' version 2.4.1 from 2010-06-29.

Automatic conversion script
Id: cif_fix_enum 1527 2010-12-29 10:47:43Z saulius 

The following automatic conversions were performed:

'_exptl_absorpt_correction_type' value 'Multi-scan' changed to
'multi-scan' according to
/home/saulius/struct/CIF-dictionaries/cif_core.dic dictionary named
'cif_core.dic' version 2.4.1 from 2010-06-29.

Automatic conversion script
Id: cif_fix_values 1715 2011-07-08 13:25:40Z adriana 
;
_cod_original_cell_volume 1524.82(15)
_cod_original_sg_symbol_H-M 'P 21/c'
_cod_database_code 2222411
_cod_database_fobs_code 2222411

loop_
_symmetry_equiv_pos_as_xyz
'x, y, z'
'-x, y+1/2, -z+1/2'
'-x, -y, -z'
'x, -y-1/2, z-1/2'

loop_
_atom_site_type_symbol
_atom_site_label
_atom_site_fract_x
_atom_site_fract_y
_atom_site_fract_z
_atom_site_U_iso_or_equiv
_atom_site_adp_type
_atom_site_calc_flag
_atom_site_refinement_flags
_atom_site_occupancy
_atom_site_disorder_assembly
_atom_site_disorder_group
O O1 0.17708(18) 0.55123(6) 0.48480(14) 0.0649(4) Uani d . 1 . .
N N1 0.21198(18) 0.51374(6) 0.73562(16) 0.0485(4) Uani d . 1 . .
H H7 0.1902 0.5186 0.8240 0.058 Uiso calc R 1 . .
C C1 0.1073(2) 0.62760(7) 0.8228(2) 0.0513(4) Uani d . 1 . .
H H1 0.1787 0.6045 0.9058 0.062 Uiso calc R 1 . .
N N2 0.29967(18) 0.46379(6) 0.71474(16) 0.0472(3) Uani d . 1 . .
C C2 0.0312(2) 0.67909(8) 0.8581(2) 0.0598(5) Uani d . 1 . .
H H2 0.0526 0.6907 0.9644 0.072 Uiso calc R 1 . .
N N3 0.22378(18) 0.47159(6) 1.01763(16) 0.0509(4) Uani d . 1 . .
C C3 -0.0768(2) 0.71315(8) 0.7347(2) 0.0604(5) Uani d . 1 . .
H H3 -0.1280 0.7477 0.7583 0.072 Uiso calc R 1 . .
N N4 0.4144(2) 0.31839(6) 0.84066(19) 0.0550(4) Uani d . 1 . .
C C4 -0.1087(2) 0.69618(8) 0.5779(2) 0.0590(5) Uani d . 1 . .
H H4 -0.1829 0.7189 0.4956 0.071 Uiso calc R 1 . .
C C5 -0.0308(2) 0.64538(8) 0.5414(2) 0.0524(4) Uani d . 1 . .
H H5 -0.0509 0.6346 0.4346 0.063 Uiso calc R 1 . .
C C6 0.0777(2) 0.61027(7) 0.66396(19) 0.0455(4) Uani d . 1 . .
C C7 0.1590(2) 0.55591(7) 0.61664(19) 0.0485(4) Uani d . 1 . .
C C8 0.3333(2) 0.42967(7) 0.99547(18) 0.0432(4) Uani d . 1 . .
C C9 0.4310(2) 0.39466(8) 1.1233(2) 0.0527(4) Uani d . 1 . .
H H9 0.5048 0.3655 1.1072 0.063 Uiso calc R 1 . .
C C10 0.4182(3) 0.40325(8) 1.2745(2) 0.0572(5) Uani d . 1 . .
H H10 0.4845 0.3804 1.3609 0.069 Uiso calc R 1 . .
C C11 0.3068(2) 0.44583(8) 1.2965(2) 0.0533(4) Uani d . 1 . .
H H11 0.2958 0.4523 1.3971 0.064 Uiso calc R 1 . .
C C12 0.2125(2) 0.47854(8) 1.1649(2) 0.0551(4) Uani d . 1 . .
H H12 0.1363 0.5072 1.1789 0.066 Uiso calc R 1 . .
C C13 0.3515(2) 0.42534(7) 0.83260(18) 0.0433(4) Uani d . 1 . .
C C14 0.4492(2) 0.37362(7) 0.79543(18) 0.0444(4) Uani d . 1 . .
C C15 0.5690(2) 0.38299(8) 0.71803(19) 0.0514(4) Uani d . 1 . .
H H15 0.5880 0.4216 0.6856 0.062 Uiso calc R 1 . .
C C16 0.6594(2) 0.33445(9) 0.6899(2) 0.0611(5) Uani d . 1 . .
H H16 0.7415 0.3399 0.6399 0.073 Uiso calc R 1 . .
C C17 0.6260(3) 0.27757(9) 0.7371(2) 0.0645(5) Uani d . 1 . .
H H17 0.6853 0.2440 0.7199 0.077 Uiso calc R 1 . .
C C18 0.5033(3) 0.27192(8) 0.8099(2) 0.0617(5) Uani d . 1 . .
H H18 0.4802 0.2334 0.8399 0.074 Uiso calc R 1 . .

loop_
_atom_site_aniso_label
_atom_site_aniso_U_11
_atom_site_aniso_U_22
_atom_site_aniso_U_33
_atom_site_aniso_U_12
_atom_site_aniso_U_13
_atom_site_aniso_U_23
O1 0.0939(10) 0.0613(8) 0.0480(7) 0.0160(7) 0.0345(7) 0.0053(6)
N1 0.0645(9) 0.0402(7) 0.0455(8) 0.0074(6) 0.0244(7) 0.0017(5)
C1 0.0561(10) 0.0503(9) 0.0458(9) 0.0045(7) 0.0141(8) 0.0005(7)
N2 0.0561(8) 0.0404(7) 0.0474(8) 0.0030(6) 0.0197(6) -0.0015(6)
C2 0.0679(12) 0.0604(11) 0.0519(10) 0.0054(9) 0.0209(9) -0.0086(8)
N3 0.0565(9) 0.0531(8) 0.0476(8) 0.0065(6) 0.0230(6) 0.0016(6)
C3 0.0657(12) 0.0517(10) 0.0663(12) 0.0110(8) 0.0251(10) -0.0015(8)
N4 0.0674(10) 0.0388(7) 0.0649(9) -0.0004(6) 0.0300(8) -0.0024(6)
C4 0.0631(11) 0.0563(10) 0.0579(11) 0.0115(8) 0.0204(9) 0.0128(8)
C5 0.0606(10) 0.0517(9) 0.0463(9) 0.0027(8) 0.0192(8) 0.0053(7)
C6 0.0506(9) 0.0430(8) 0.0454(9) -0.0013(7) 0.0192(7) 0.0018(6)
C7 0.0570(10) 0.0464(9) 0.0444(9) 0.0018(7) 0.0197(7) 0.0023(7)
C8 0.0476(9) 0.0383(8) 0.0456(9) -0.0028(6) 0.0176(7) -0.0025(6)
C9 0.0607(10) 0.0493(9) 0.0488(9) 0.0084(8) 0.0188(8) 0.0000(7)
C10 0.0720(12) 0.0539(10) 0.0439(9) 0.0034(8) 0.0165(8) 0.0025(7)
C11 0.0668(11) 0.0527(10) 0.0452(9) -0.0066(8) 0.0249(8) -0.0041(7)
C12 0.0623(11) 0.0565(10) 0.0538(10) 0.0040(8) 0.0289(9) -0.0021(8)
C13 0.0477(9) 0.0407(8) 0.0427(8) -0.0021(6) 0.0165(7) -0.0027(6)
C14 0.0495(9) 0.0417(8) 0.0409(8) -0.0002(6) 0.0132(7) -0.0025(6)
C15 0.0564(10) 0.0511(9) 0.0487(9) -0.0005(7) 0.0197(8) 0.0007(7)
C16 0.0597(11) 0.0703(12) 0.0584(11) 0.0085(9) 0.0264(9) -0.0030(9)
C17 0.0699(12) 0.0594(11) 0.0622(12) 0.0174(9) 0.0189(10) -0.0082(9)
C18 0.0770(13) 0.0423(9) 0.0672(12) 0.0041(8) 0.0255(10) -0.0031(8)

loop_
_atom_type_symbol
_atom_type_description
_atom_type_scat_dispersion_real
_atom_type_scat_dispersion_imag
_atom_type_scat_source
C C 0.0033 0.0016 'International Tables Vol C Tables 4.2.6.8 and 6.1.1.4'
H H 0.0000 0.0000 'International Tables Vol C Tables 4.2.6.8 and 6.1.1.4'
O O 0.0106 0.0060 'International Tables Vol C Tables 4.2.6.8 and 6.1.1.4'
N N 0.0061 0.0033 'International Tables Vol C Tables 4.2.6.8 and 6.1.1.4'

loop_
_geom_angle_atom_site_label_1
_geom_angle_atom_site_label_2
_geom_angle_atom_site_label_3
_geom_angle_site_symmetry_1
_geom_angle_site_symmetry_3
_geom_angle
_geom_angle_publ_flag
C7 N1 N2 . . 120.17(13) ?
C7 N1 H7 . . 119.9 ?
N2 N1 H7 . . 119.9 ?
C2 C1 C6 . . 120.52(16) ?
C2 C1 H1 . . 119.7 ?
C6 C1 H1 . . 119.7 ?
C13 N2 N1 . . 118.27(12) ?
C3 C2 C1 . . 119.78(16) ?
C3 C2 H2 . . 120.1 ?
C1 C2 H2 . . 120.1 ?
C12 N3 C8 . . 118.61(14) ?
C4 C3 C2 . . 120.29(16) ?
C4 C3 H3 . . 119.9 ?
C2 C3 H3 . . 119.9 ?
C18 N4 C14 . . 116.92(15) ?
C3 C4 C5 . . 120.30(16) ?
C3 C4 H4 . . 119.8 ?
C5 C4 H4 . . 119.8 ?
C4 C5 C6 . . 120.28(16) ?
C4 C5 H5 . . 119.9 ?
C6 C5 H5 . . 119.9 ?
C1 C6 C5 . . 118.80(15) ?
C1 C6 C7 . . 123.43(14) ?
C5 C6 C7 . . 117.76(14) ?
O1 C7 N1 . . 124.24(15) ?
O1 C7 C6 . . 122.38(14) ?
N1 C7 C6 . . 113.37(13) ?
N3 C8 C9 . . 120.41(14) ?
N3 C8 C13 . . 117.62(13) ?
C9 C8 C13 . . 121.88(14) ?
C10 C9 C8 . . 119.78(15) ?
C10 C9 H9 . . 120.1 ?
C8 C9 H9 . . 120.1 ?
C11 C10 C9 . . 119.62(16) ?
C11 C10 H10 . . 120.2 ?
C9 C10 H10 . . 120.2 ?
C12 C11 C10 . . 117.75(15) ?
C12 C11 H11 . . 121.1 ?
C10 C11 H11 . . 121.1 ?
N3 C12 C11 . . 123.82(16) ?
N3 C12 H12 . . 118.1 ?
C11 C12 H12 . . 118.1 ?
N2 C13 C8 . . 127.81(14) ?
N2 C13 C14 . . 112.79(13) ?
C8 C13 C14 . . 119.29(13) ?
N4 C14 C15 . . 122.42(15) ?
N4 C14 C13 . . 116.60(14) ?
C15 C14 C13 . . 120.98(14) ?
C16 C15 C14 . . 119.18(16) ?
C16 C15 H15 . . 120.4 ?
C14 C15 H15 . . 120.4 ?
C15 C16 C17 . . 118.97(17) ?
C15 C16 H16 . . 120.5 ?
C17 C16 H16 . . 120.5 ?
C18 C17 C16 . . 118.30(17) ?
C18 C17 H17 . . 120.8 ?
C16 C17 H17 . . 120.9 ?
N4 C18 C17 . . 124.18(17) ?
N4 C18 H18 . . 117.9 ?
C17 C18 H18 . . 117.9 ?

loop_
_geom_bond_atom_site_label_1
_geom_bond_atom_site_label_2
_geom_bond_site_symmetry_2
_geom_bond_distance
_geom_bond_publ_flag
O1 C7 . 1.2217(18) ?
N1 C7 . 1.365(2) ?
N1 N2 . 1.3677(17) ?
N1 H7 . 0.8600 ?
C1 C2 . 1.386(2) ?
C1 C6 . 1.392(2) ?
C1 H1 . 0.9300 ?
N2 C13 . 1.302(2) ?
C2 C3 . 1.384(3) ?
C2 H2 . 0.9300 ?
N3 C12 . 1.338(2) ?
N3 C8 . 1.355(2) ?
C3 C4 . 1.371(3) ?
C3 H3 . 0.9300 ?
N4 C18 . 1.343(2) ?
N4 C14 . 1.3458(19) ?
C4 C5 . 1.385(2) ?
C4 H4 . 0.9300 ?
C5 C6 . 1.394(2) ?
C5 H5 . 0.9300 ?
C6 C7 . 1.502(2) ?
C8 C9 . 1.389(2) ?
C8 C13 . 1.492(2) ?
C9 C10 . 1.382(2) ?
C9 H9 . 0.9300 ?
C10 C11 . 1.375(2) ?
C10 H10 . 0.9300 ?
C11 C12 . 1.374(2) ?
C11 H11 . 0.9300 ?
C12 H12 . 0.9300 ?
C13 C14 . 1.498(2) ?
C14 C15 . 1.389(2) ?
C15 C16 . 1.377(2) ?
C15 H15 . 0.9300 ?
C16 C17 . 1.382(3) ?
C16 H16 . 0.9300 ?
C17 C18 . 1.371(3) ?
C17 H17 . 0.9300 ?
C18 H18 . 0.9300 ?

loop_
_geom_hbond_atom_site_label_D
_geom_hbond_atom_site_label_H
_geom_hbond_atom_site_label_A
_geom_hbond_site_symmetry_A
_geom_hbond_distance_DH
_geom_hbond_distance_HA
_geom_hbond_distance_DA
_geom_hbond_angle_DHA
_geom_hbond_publ_flag
N1 H7 N3 . 0.86 1.94 2.624(2) 135.7 y
C9 H9 N4 . 0.93 2.45 2.973(2) 115 y

loop_
_cod_related_entry_id
_cod_related_entry_database
_cod_related_entry_code
1 ChemSpider 599759
